data_7158308
loop_
_publ_author_name
'Zeng, Wenlei'
'Yu, Aimin'
'Meng, Xiangtai'

_publ_section_title
;
 Catalyst-controlled switchable [4 + 1], [4 + 3] and [3 + 2] domino
 reactions of azadienes and MBH carbonates: diverse synthesis of
 benzothiophene fused derivatives.
;
_journal_issue 40
_journal_name_full 'Organic &amp; biomolecular chemistry'
_journal_page_first 8783
_journal_page_last 8788
_journal_paper_doi 10.1039/d1ob01702k
_journal_volume 19
_journal_year 2021
_chemical_formula_moiety 'C36 H29 Cl N2 O5 S2'
_chemical_formula_sum 'C36 H30 Cl N2 O5 S2'
_chemical_formula_weight 670.19
_space_group_crystal_system monoclinic
_space_group_IT_number 14
_space_group_name_Hall '-P 2ybc'
_space_group_name_H-M_alt 'P 1 21/c 1'
_atom_sites_solution_hydrogens geom
_atom_sites_solution_primary dual
_audit_creation_date 2019-06-15
_audit_creation_method
;
Olex2 1.2
(compiled 2018.05.29 svn.r3508 for OlexSys, GUI svn.r5506)
;
_audit_update_record
;
2021-06-27 deposited with the CCDC.	2021-09-20 downloaded from the CCDC.
;
_cell_angle_alpha 90
_cell_angle_beta 97.4240(10)
_cell_angle_gamma 90
_cell_formula_units_Z 4
_cell_length_a 10.39340(10)
_cell_length_b 18.0084(3)
_cell_length_c 17.5835(3)
_cell_measurement_reflns_used 8153
_cell_measurement_temperature 179.98(10)
_cell_measurement_theta_max 75.5550
_cell_measurement_theta_min 4.2850
_cell_volume 3263.49(8)
_computing_cell_refinement 'CrysAlisPro 1.171.39.34b (Rigaku OD, 2017)'
_computing_data_collection 'CrysAlisPro 1.171.39.34b (Rigaku OD, 2017)'
_computing_data_reduction 'CrysAlisPro 1.171.39.34b (Rigaku OD, 2017)'
_computing_molecular_graphics 'Olex2 (Dolomanov et al., 2009)'
_computing_publication_material 'Olex2 (Dolomanov et al., 2009)'
_computing_structure_refinement 'ShelXL (Sheldrick, 2015)'
_computing_structure_solution 'ShelXT (Sheldrick, 2015)'
_diffrn_ambient_environment N~2~
_diffrn_ambient_temperature 179.98(10)
_diffrn_detector 'CCD plate'
_diffrn_detector_type HyPix
_diffrn_measured_fraction_theta_full 0.998
_diffrn_measured_fraction_theta_max 0.970
_diffrn_measurement_details
;
List of Runs (angles in degrees, time in seconds):

  # Type    Start    End  Width  t~exp~   \w     \q     \k     \f   Frames
#--------------------------------------------------------------------------
  1  \w     53.00  80.00   0.50    5.00    --  109.88 -71.00  17.00   54
  2  \w     84.00 132.00   0.50    5.00    --  109.88 -71.00  17.00   96
  3  \w     74.00 107.00   0.50    5.00    --  109.88 -94.00 -30.00   66
  4  \w     51.00 120.00   0.50    5.00    --  109.88-125.00   0.00  138
  5  \w     41.00  81.00   0.50    5.00    --  109.88 -94.00 -60.00   80
  6  \w     37.00  92.00   0.50    5.00    --  109.88 -94.00-120.00  110
  7  \w     -4.00  21.00   0.50    2.00    --   43.18 -71.00  17.00   50
  8  \w     37.00  92.00   0.50    5.00    --  109.88 -94.00 150.00  110
  9  \w     90.00 178.00   0.50    5.00    --  109.88  45.00  90.00  176
 10  \w     87.00 177.00   0.50    5.00    --  109.88  71.00 148.00  180
 11  \w     89.00 178.00   0.50    5.00    --  109.88  61.00-180.00  178
 12  \w    -68.00  29.00   0.50    2.00    --  -43.18  71.00 148.00  194
 13  \w    -91.00 -66.00   0.50    5.00    --  -90.25  71.00 148.00   50
 14  \w    -94.00 -59.00   0.50    5.00    --  -90.25 125.00  60.00   70
 15  \w    -81.00 -49.00   0.50    5.00    --  -90.25 125.00-180.00   64
 16  \w   -104.00 -17.00   0.50    2.00    --  -43.18 -71.00  17.00  174
 17  \w   -116.00 -71.00   0.50    2.00    --  -43.18-125.00 150.00   90
 18  \w   -110.00 -70.00   0.50    2.00    --  -43.18-125.00 120.00   80
 19  \w   -139.00-113.00   0.50    5.00    --  -90.25 -71.00  17.00   52
;
_diffrn_measurement_device 'four-circle diffractometer'
_diffrn_measurement_device_type 'XtaLAB Synergy, Dualflex, HyPix'
_diffrn_measurement_method '\w scans'
_diffrn_orient_matrix_type 'CrysAlisPro convention (1999,Acta A55,543-557)'
_diffrn_orient_matrix_UB_11 0.0771600000
_diffrn_orient_matrix_UB_12 -0.0083603000
_diffrn_orient_matrix_UB_13 -0.0686550000
_diffrn_orient_matrix_UB_21 -0.0840115000
_diffrn_orient_matrix_UB_22 -0.0674353000
_diffrn_orient_matrix_UB_23 -0.0284476000
_diffrn_orient_matrix_UB_31 -0.0965747000
_diffrn_orient_matrix_UB_32 0.0519493000
_diffrn_orient_matrix_UB_33 -0.0478408000
_diffrn_radiation_monochromator mirror
_diffrn_radiation_probe x-ray
_diffrn_radiation_type CuK\a
_diffrn_radiation_wavelength 1.54184
_diffrn_reflns_av_R_equivalents 0.0293
_diffrn_reflns_av_unetI/netI 0.0299
_diffrn_reflns_Laue_measured_fraction_full 0.998
_diffrn_reflns_Laue_measured_fraction_max 0.970
_diffrn_reflns_limit_h_max 13
_diffrn_reflns_limit_h_min -13
_diffrn_reflns_limit_k_max 22
_diffrn_reflns_limit_k_min -13
_diffrn_reflns_limit_l_max 19
_diffrn_reflns_limit_l_min -22
_diffrn_reflns_number 19995
_diffrn_reflns_point_group_measured_fraction_full 0.998
_diffrn_reflns_point_group_measured_fraction_max 0.970
_diffrn_reflns_theta_full 67.684
_diffrn_reflns_theta_max 75.911
_diffrn_reflns_theta_min 3.528
_diffrn_source 'micro-focus sealed X-ray tube'
_diffrn_source_type 'PhotonJet (Cu) X-ray Source'
_exptl_absorpt_coefficient_mu 2.611
_exptl_absorpt_correction_T_max 1.00000
_exptl_absorpt_correction_T_min 0.89113
_exptl_absorpt_correction_type multi-scan
_exptl_absorpt_process_details
;
CrysAlisPro 1.171.39.34b (Rigaku Oxford Diffraction, 2017)
Empirical absorption correction using spherical harmonics,
 implemented in SCALE3 ABSPACK scaling algorithm.
;
_exptl_crystal_colour 'clear colourless'
_exptl_crystal_colour_lustre clear
_exptl_crystal_colour_primary colourless
_exptl_crystal_density_diffrn 1.364
_exptl_crystal_description block
_exptl_crystal_F_000 1396
_exptl_crystal_size_max 0.2
_exptl_crystal_size_mid 0.2
_exptl_crystal_size_min 0.2
_refine_diff_density_max 1.438
_refine_diff_density_min -0.431
_refine_diff_density_rms 0.057
_refine_ls_extinction_method none
_refine_ls_goodness_of_fit_ref 1.058
_refine_ls_hydrogen_treatment constr
_refine_ls_matrix_type full
_refine_ls_number_parameters 418
_refine_ls_number_reflns 6586
_refine_ls_number_restraints 0
_refine_ls_restrained_S_all 1.058
_refine_ls_R_factor_all 0.0559
_refine_ls_R_factor_gt 0.0475
_refine_ls_shift/su_max 0.001
_refine_ls_shift/su_mean 0.000
_refine_ls_structure_factor_coef Fsqd
_refine_ls_weighting_details 'w=1/[\s^2^(Fo^2^)+(0.0748P)^2^+1.8405P] where P=(Fo^2^+2Fc^2^)/3'
_refine_ls_weighting_scheme calc
_refine_ls_wR_factor_gt 0.1306
_refine_ls_wR_factor_ref 0.1393
_reflns_Friedel_coverage 0.000
_reflns_number_gt 5608
_reflns_number_total 6586
_reflns_threshold_expression 'I > 2\s(I)'
_cod_data_source_file d1ob01702k2.cif
_cod_data_source_block exp_2650
_cod_depositor_comments 'Adding full bibliography for 7158307--7158313.cif.'
_cod_database_code 7158308
_shelx_shelxl_version_number 2017/1
_shelx_space_group_comment
;
The symmetry employed for this shelxl refinement is uniquely defined
by the following loop, which should always be used as a source of
symmetry information in preference to the above space-group names.
They are only intended as comments.
;
_shelx_estimated_absorpt_t_max 0.623
_shelx_estimated_absorpt_t_min 0.623
_reflns_odcompleteness_completeness 99.97
_reflns_odcompleteness_iscentric 1
_reflns_odcompleteness_theta 66.97
_olex2_refinement_description
;
1. Fixed Uiso
 At 1.2 times of:
  All C(H) groups, All C(H,H) groups
 At 1.5 times of:
  All C(H,H,H) groups
2.a Ternary CH refined with riding coordinates:
 C00D(H00D)
2.b Secondary CH2 refined with riding coordinates:
 C2(H2A,H2B)
2.c Aromatic/amide H refined with riding coordinates:
 C00K(H00K), C00N(H00N), C00P(H00P), C00Q(H00Q), C00R(H00R), C00U(H00U),
 C00V(H00V), C00W(H00W), C00X(H00X), C00Y(H00Y), C00Z(H00Z), C011(H011),
 C012(H012), C013(H013), C014(H014), C015(H015), C016(H016)
2.d Idealised Me refined as rotating group:
 C018(H01A,H01B,H01C), C01A(H01D,H01E,H01F), C3(H3A,H3B,H3C)
;
_olex2_submission_special_instructions 'No special instructions were received'
_oxdiff_exptl_absorpt_empirical_details
;
Empirical correction (ABSPACK) includes:
- Absorption correction using spherical harmonics
- Frame scaling
;
_oxdiff_exptl_absorpt_empirical_full_max 1.139
_oxdiff_exptl_absorpt_empirical_full_min 0.906

loop_
_space_group_symop_operation_xyz
'x, y, z'
'-x, y+1/2, -z+1/2'
'-x, -y, -z'
'x, -y-1/2, z-1/2'

loop_
_atom_site_label
_atom_site_type_symbol
_atom_site_fract_x
_atom_site_fract_y
_atom_site_fract_z
_atom_site_U_iso_or_equiv
_atom_site_adp_type
_atom_site_occupancy
_atom_site_site_symmetry_order
_atom_site_calc_flag
_atom_site_refinement_flags_posn
_atom_site_refinement_flags_adp
_atom_site_refinement_flags_occupancy
_atom_site_disorder_assembly
_atom_site_disorder_group
S01 S 0.05425(5) 0.35124(3) 0.43777(3) 0.03523(14) Uani 1 1 d . . . . .
S02 S 0.24885(5) 0.20016(3) 0.68608(3) 0.03665(15) Uani 1 1 d . . . . .
Cl03 Cl -0.02463(8) 0.07795(5) 0.34918(5) 0.0714(2) Uani 1 1 d . . . . .
O004 O 0.02081(17) 0.29701(10) 0.37870(9) 0.0470(4) Uani 1 1 d . . . . .
O005 O -0.04785(16) 0.38282(10) 0.47436(10) 0.0470(4) Uani 1 1 d . . . . .
O006 O 0.54451(15) 0.16334(10) 0.64740(10) 0.0460(4) Uani 1 1 d . . . . .
N007 N 0.17040(16) 0.31526(10) 0.49887(10) 0.0323(4) Uani 1 1 d . . . . .
O009 O 0.5203(2) 0.15815(10) 0.42345(13) 0.0640(6) Uani 1 1 d . . . . .
N00A N 0.4196(2) 0.06887(10) 0.58991(12) 0.0425(4) Uani 1 1 d . . . . .
C00B C 0.15870(18) 0.27009(11) 0.55389(11) 0.0293(4) Uani 1 1 d . . . . .
C00C C 0.33373(19) 0.38532(12) 0.63500(12) 0.0352(4) Uani 1 1 d . . . . .
C00D C 0.38782(19) 0.31056(12) 0.61451(12) 0.0338(4) Uani 1 1 d . . . . .
H00D H 0.451489 0.295613 0.657829 0.041 Uiso 1 1 calc R . . . .
C00E C 0.35923(19) 0.18990(12) 0.54805(12) 0.0330(4) Uani 1 1 d . . . . .
C00F C 0.1389(2) 0.42420(12) 0.39993(12) 0.0357(4) Uani 1 1 d . . . . .
C00G C 0.2739(2) 0.13187(12) 0.50408(13) 0.0352(4) Uani 1 1 d . . . . .
C00H C 0.04788(19) 0.23627(12) 0.58349(12) 0.0317(4) Uani 1 1 d . . . . .
C00I C 0.0825(2) 0.19969(12) 0.65344(12) 0.0331(4) Uani 1 1 d . . . . .
C00J C 0.28853(19) 0.24509(11) 0.59896(11) 0.0309(4) Uani 1 1 d . . . . .
C00K C 0.4553(2) 0.30747(12) 0.54378(13) 0.0366(5) Uani 1 1 d . . . . .
H00K H 0.504731 0.346273 0.528131 0.044 Uiso 1 1 calc R . . . .
C00L C 0.4370(2) 0.24412(12) 0.50628(13) 0.0361(5) Uani 1 1 d . . . . .
C00M C 0.3118(2) 0.06209(13) 0.53347(14) 0.0402(5) Uani 1 1 d . . . . .
C00N C -0.0829(2) 0.23608(13) 0.55094(14) 0.0390(5) Uani 1 1 d . . . . .
H00N H -0.107609 0.258702 0.503768 0.047 Uiso 1 1 calc R . . . .
C00O C 0.4551(2) 0.14045(12) 0.60172(13) 0.0376(5) Uani 1 1 d . . . . .
C00P C 0.1719(2) 0.13762(13) 0.44577(14) 0.0411(5) Uani 1 1 d . . . . .
H00P H 0.147019 0.183321 0.423991 0.049 Uiso 1 1 calc R . . . .
C00Q C -0.0097(2) 0.16574(14) 0.69207(13) 0.0409(5) Uani 1 1 d . . . . .
H00Q H 0.014211 0.141975 0.738714 0.049 Uiso 1 1 calc R . . . .
C00R C 0.3300(2) 0.44558(13) 0.58564(14) 0.0425(5) Uani 1 1 d . . . . .
H00R H 0.358065 0.439797 0.537870 0.051 Uiso 1 1 calc R . . . .
C00S C 0.4958(2) 0.22164(14) 0.43745(16) 0.0466(6) Uani 1 1 d . . . . .
C00T C 0.2602(2) 0.53877(14) 0.33146(13) 0.0440(5) Uani 1 1 d . . . . .
C00U C 0.0889(2) 0.49491(14) 0.40042(15) 0.0451(5) Uani 1 1 d . . . . .
H00U H 0.015020 0.504408 0.423521 0.054 Uiso 1 1 calc R . . . .
C00V C -0.1383(2) 0.16808(15) 0.65954(14) 0.0451(5) Uani 1 1 d . . . . .
H00V H -0.201566 0.146424 0.685173 0.054 Uiso 1 1 calc R . . . .
C00W C 0.2907(2) 0.39524(15) 0.70572(14) 0.0452(5) Uani 1 1 d . . . . .
H00W H 0.293153 0.355761 0.739973 0.054 Uiso 1 1 calc R . . . .
C00X C 0.2502(2) 0.40938(14) 0.36625(14) 0.0447(5) Uani 1 1 d . . . . .
H00X H 0.283754 0.361509 0.366351 0.054 Uiso 1 1 calc R . . . .
C00Y C -0.1740(2) 0.20220(14) 0.58936(15) 0.0447(5) Uani 1 1 d . . . . .
H00Y H -0.260649 0.202195 0.567980 0.054 Uiso 1 1 calc R . . . .
C00Z C 0.2490(3) -0.00234(14) 0.50774(17) 0.0529(6) Uani 1 1 d . . . . .
H00Z H 0.276473 -0.048357 0.527657 0.063 Uiso 1 1 calc R . . . .
C010 C 0.1073(3) 0.07236(15) 0.42064(16) 0.0499(6) Uani 1 1 d . . . . .
C011 C 0.1502(3) 0.55181(14) 0.36605(16) 0.0495(6) Uani 1 1 d . . . . .
H011 H 0.116708 0.599682 0.366261 0.059 Uiso 1 1 calc R . . . .
C012 C 0.3098(2) 0.46704(16) 0.33269(15) 0.0495(6) Uani 1 1 d . . . . .
H012 H 0.384643 0.457712 0.310467 0.059 Uiso 1 1 calc R . . . .
C013 C 0.2852(3) 0.51426(15) 0.60619(16) 0.0516(6) Uani 1 1 d . . . . .
H013 H 0.284128 0.554161 0.572536 0.062 Uiso 1 1 calc R . . . .
C014 C 0.2438(3) 0.46404(17) 0.72573(16) 0.0551(7) Uani 1 1 d . . . . .
H014 H 0.213259 0.469932 0.772814 0.066 Uiso 1 1 calc R . . . .
C015 C 0.2423(3) 0.52336(16) 0.67623(17) 0.0543(6) Uani 1 1 d . . . . .
H015 H 0.212326 0.569425 0.690191 0.065 Uiso 1 1 calc R . . . .
C016 C 0.1440(3) 0.00382(16) 0.45135(17) 0.0567(7) Uani 1 1 d . . . . .
H016 H 0.097762 -0.038409 0.433967 0.068 Uiso 1 1 calc R . . . .
C018 C 0.3222(3) 0.60093(17) 0.29203(17) 0.0583(7) Uani 1 1 d . . . . .
H01A H 0.280133 0.605777 0.240367 0.087 Uiso 1 1 calc GR . . . .
H01B H 0.412539 0.590150 0.291342 0.087 Uiso 1 1 calc GR . . . .
H01C H 0.313638 0.646514 0.319230 0.087 Uiso 1 1 calc GR . . . .
C01A C 0.4865(3) 0.00775(16) 0.63251(18) 0.0612(7) Uani 1 1 d . . . . .
H01D H 0.425314 -0.020532 0.657126 0.092 Uiso 1 1 calc GR . . . .
H01E H 0.552381 0.027180 0.670584 0.092 Uiso 1 1 calc GR . . . .
H01F H 0.525729 -0.023689 0.597905 0.092 Uiso 1 1 calc GR . . . .
O1 O 0.51501(18) 0.28006(11) 0.39284(11) 0.0535(5) Uani 1 1 d . . . . .
C2 C 0.5780(3) 0.26529(19) 0.32326(16) 0.0569(7) Uani 1 1 d . . . . .
H2A H 0.544958 0.219426 0.299260 0.068 Uiso 1 1 calc R . . . .
H2B H 0.559307 0.305353 0.286632 0.068 Uiso 1 1 calc R . . . .
C3 C 0.7187(3) 0.25943(18) 0.34604(18) 0.0606(7) Uani 1 1 d . . . . .
H3A H 0.761754 0.256065 0.301043 0.091 Uiso 1 1 calc GR . . . .
H3B H 0.737265 0.215818 0.376914 0.091 Uiso 1 1 calc GR . . . .
H3C H 0.748984 0.302570 0.375062 0.091 Uiso 1 1 calc GR . . . .

loop_
_atom_site_aniso_label
_atom_site_aniso_U_11
_atom_site_aniso_U_22
_atom_site_aniso_U_33
_atom_site_aniso_U_23
_atom_site_aniso_U_13
_atom_site_aniso_U_12
S01 0.0316(3) 0.0382(3) 0.0352(3) 0.0075(2) 0.00199(19) 0.0016(2)
S02 0.0304(3) 0.0470(3) 0.0319(3) 0.0081(2) 0.00162(19) -0.0017(2)
Cl03 0.0562(4) 0.0827(5) 0.0702(5) -0.0274(4) -0.0105(3) -0.0025(4)
O004 0.0527(10) 0.0486(10) 0.0367(8) 0.0039(7) -0.0053(7) -0.0088(8)
O005 0.0368(8) 0.0476(9) 0.0587(10) 0.0163(8) 0.0139(7) 0.0091(7)
O006 0.0308(8) 0.0478(9) 0.0575(10) 0.0060(8) -0.0012(7) 0.0046(7)
N007 0.0313(8) 0.0342(9) 0.0313(8) 0.0029(7) 0.0037(7) 0.0030(7)
O009 0.0766(14) 0.0385(10) 0.0863(14) -0.0107(9) 0.0467(12) -0.0026(9)
N00A 0.0440(10) 0.0335(10) 0.0505(11) 0.0055(8) 0.0080(9) 0.0071(8)
C00B 0.0274(9) 0.0307(10) 0.0298(9) -0.0034(8) 0.0039(7) 0.0019(8)
C00C 0.0261(9) 0.0392(11) 0.0392(11) -0.0067(9) -0.0003(8) -0.0018(8)
C00D 0.0273(9) 0.0354(11) 0.0380(11) 0.0009(8) 0.0016(8) -0.0002(8)
C00E 0.0284(9) 0.0324(10) 0.0390(11) 0.0022(8) 0.0071(8) 0.0020(8)
C00F 0.0359(10) 0.0383(11) 0.0326(10) 0.0061(9) 0.0028(8) 0.0006(9)
C00G 0.0340(10) 0.0330(10) 0.0405(11) -0.0022(9) 0.0118(9) 0.0010(8)
C00H 0.0284(9) 0.0345(10) 0.0324(10) -0.0005(8) 0.0048(8) -0.0001(8)
C00I 0.0309(10) 0.0373(11) 0.0314(10) -0.0030(8) 0.0049(8) -0.0010(8)
C00J 0.0275(9) 0.0338(10) 0.0314(10) 0.0038(8) 0.0034(7) 0.0003(8)
C00K 0.0298(10) 0.0340(11) 0.0473(12) 0.0037(9) 0.0098(9) 0.0003(8)
C00L 0.0323(10) 0.0340(11) 0.0440(12) 0.0045(9) 0.0125(9) 0.0020(8)
C00M 0.0434(12) 0.0332(11) 0.0461(12) -0.0004(9) 0.0143(10) 0.0003(9)
C00N 0.0306(10) 0.0426(12) 0.0425(12) 0.0058(9) -0.0003(9) -0.0003(9)
C00O 0.0332(10) 0.0368(11) 0.0442(12) 0.0054(9) 0.0104(9) 0.0047(9)
C00P 0.0408(12) 0.0410(12) 0.0423(12) -0.0069(10) 0.0085(9) 0.0029(9)
C00Q 0.0386(11) 0.0505(13) 0.0346(11) 0.0032(10) 0.0084(9) -0.0063(10)
C00R 0.0446(12) 0.0401(12) 0.0420(12) -0.0044(10) 0.0031(10) 0.0051(10)
C00S 0.0474(13) 0.0388(12) 0.0574(15) -0.0016(11) 0.0216(11) -0.0004(10)
C00T 0.0415(12) 0.0494(13) 0.0391(12) 0.0075(10) -0.0024(9) -0.0105(10)
C00U 0.0443(12) 0.0410(12) 0.0516(13) 0.0061(10) 0.0127(10) 0.0025(10)
C00V 0.0359(11) 0.0520(14) 0.0496(13) 0.0007(11) 0.0138(10) -0.0066(10)
C00W 0.0450(13) 0.0483(13) 0.0433(12) -0.0065(10) 0.0095(10) -0.0039(10)
C00X 0.0448(12) 0.0462(13) 0.0443(12) 0.0066(10) 0.0107(10) 0.0056(10)
C00Y 0.0274(10) 0.0498(14) 0.0562(14) 0.0048(11) 0.0033(10) -0.0040(9)
C00Z 0.0632(16) 0.0335(12) 0.0637(16) -0.0039(11) 0.0151(13) -0.0010(11)
C010 0.0431(13) 0.0556(15) 0.0513(14) -0.0172(12) 0.0072(11) -0.0031(11)
C011 0.0542(14) 0.0381(12) 0.0563(15) 0.0063(11) 0.0076(11) -0.0002(11)
C012 0.0410(12) 0.0587(15) 0.0505(14) 0.0091(12) 0.0128(10) 0.0003(11)
C013 0.0554(15) 0.0416(13) 0.0562(15) -0.0043(11) 0.0012(12) 0.0068(11)
C014 0.0514(14) 0.0627(17) 0.0531(15) -0.0196(13) 0.0141(12) -0.0019(12)
C015 0.0516(14) 0.0471(14) 0.0632(16) -0.0167(12) 0.0037(12) 0.0068(11)
C016 0.0596(16) 0.0434(14) 0.0687(17) -0.0157(13) 0.0147(13) -0.0112(12)
C018 0.0511(15) 0.0606(17) 0.0618(17) 0.0139(13) 0.0020(12) -0.0198(13)
C01A 0.0727(19) 0.0419(14) 0.0683(18) 0.0128(13) 0.0071(15) 0.0183(13)
O1 0.0572(11) 0.0555(11) 0.0511(10) 0.0065(8) 0.0196(8) 0.0054(9)
C2 0.0490(14) 0.0727(19) 0.0489(15) -0.0022(13) 0.0060(11) -0.0005(13)
C3 0.0542(16) 0.0626(18) 0.0647(18) -0.0044(14) 0.0065(13) -0.0080(13)

loop_
_atom_type_symbol
_atom_type_description
_atom_type_scat_dispersion_real
_atom_type_scat_dispersion_imag
_atom_type_scat_source
C C 0.0181 0.0091 'International Tables Vol C Tables 4.2.6.8 and 6.1.1.4'
H H 0.0000 0.0000 'International Tables Vol C Tables 4.2.6.8 and 6.1.1.4'
Cl Cl 0.3639 0.7018 'International Tables Vol C Tables 4.2.6.8 and 6.1.1.4'
N N 0.0311 0.0180 'International Tables Vol C Tables 4.2.6.8 and 6.1.1.4'
O O 0.0492 0.0322 'International Tables Vol C Tables 4.2.6.8 and 6.1.1.4'
S S 0.3331 0.5567 'International Tables Vol C Tables 4.2.6.8 and 6.1.1.4'

loop_
_geom_angle_atom_site_label_1
_geom_angle_atom_site_label_2
_geom_angle_atom_site_label_3
_geom_angle
_geom_angle_site_symmetry_1
_geom_angle_site_symmetry_3
_geom_angle_publ_flag
O004 S01 N007 107.09(10) . . ?
O004 S01 C00F 108.70(10) . . ?
O005 S01 O004 118.19(11) . . ?
O005 S01 N007 112.86(10) . . ?
O005 S01 C00F 108.05(11) . . ?
N007 S01 C00F 100.43(10) . . ?
C00I S02 C00J 92.73(9) . . ?
C00B N007 S01 127.65(15) . . ?
C00M N00A C01A 125.6(2) . . ?
C00O N00A C00M 111.67(19) . . ?
C00O N00A C01A 122.7(2) . . ?
N007 C00B C00H 133.73(18) . . ?
N007 C00B C00J 114.29(17) . . ?
C00H C00B C00J 111.98(17) . . ?
C00R C00C C00D 121.7(2) . . ?
C00W C00C C00D 119.9(2) . . ?
C00W C00C C00R 118.3(2) . . ?
C00C C00D C00J 116.89(17) . . ?
C00K C00D C00C 117.03(18) . . ?
C00K C00D C00J 101.21(17) . . ?
C00G C00E C00J 115.96(16) . . ?
C00G C00E C00O 101.58(17) . . ?
C00L C00E C00G 120.68(19) . . ?
C00L C00E C00J 100.69(16) . . ?
C00L C00E C00O 108.77(17) . . ?
C00O C00E C00J 108.88(17) . . ?
C00U C00F S01 118.80(18) . . ?
C00U C00F C00X 121.0(2) . . ?
C00X C00F S01 120.09(18) . . ?
C00M C00G C00E 108.23(19) . . ?
C00P C00G C00E 132.0(2) . . ?
C00P C00G C00M 119.7(2) . . ?
C00I C00H C00B 112.66(18) . . ?
C00I C00H C00N 118.79(19) . . ?
C00N C00H C00B 128.55(19) . . ?
C00H C00I S02 114.60(15) . . ?
C00Q C00I S02 123.89(17) . . ?
C00Q C00I C00H 121.5(2) . . ?
C00B C00J S02 106.45(13) . . ?
C00B C00J C00D 112.51(16) . . ?
C00B C00J C00E 109.43(16) . . ?
C00D C00J S02 113.70(14) . . ?
C00D C00J C00E 103.18(16) . . ?
C00E C00J S02 111.62(14) . . ?
C00L C00K C00D 113.13(19) . . ?
C00K C00L C00E 111.45(19) . . ?
C00K C00L C00S 126.7(2) . . ?
C00S C00L C00E 121.46(19) . . ?
C00G C00M N00A 110.2(2) . . ?
C00Z C00M N00A 127.3(2) . . ?
C00Z C00M C00G 122.5(2) . . ?
C00Y C00N C00H 119.5(2) . . ?
O006 C00O N00A 126.5(2) . . ?
O006 C00O C00E 125.3(2) . . ?
N00A C00O C00E 108.18(19) . . ?
C00G C00P C010 117.6(2) . . ?
C00V C00Q C00I 118.4(2) . . ?
C013 C00R C00C 121.2(2) . . ?
O009 C00S C00L 123.2(2) . . ?
O009 C00S O1 125.0(2) . . ?
O1 C00S C00L 111.8(2) . . ?
C011 C00T C012 118.5(2) . . ?
C011 C00T C018 120.3(3) . . ?
C012 C00T C018 121.2(2) . . ?
C00F C00U C011 119.1(2) . . ?
C00Q C00V C00Y 121.0(2) . . ?
C00C C00W C014 120.3(3) . . ?
C012 C00X C00F 118.8(2) . . ?
C00N C00Y C00V 120.8(2) . . ?
C00M C00Z C016 117.7(2) . . ?
C00P C010 Cl03 118.8(2) . . ?
C016 C010 Cl03 119.1(2) . . ?
C016 C010 C00P 122.1(3) . . ?
C00T C011 C00U 121.3(2) . . ?
C00X C012 C00T 121.3(2) . . ?
C015 C013 C00R 120.0(3) . . ?
C015 C014 C00W 120.4(2) . . ?
C013 C015 C014 119.7(2) . . ?
C00Z C016 C010 120.4(2) . . ?
C00S O1 C2 117.1(2) . . ?
C3 C2 O1 108.5(2) . . ?

loop_
_geom_bond_atom_site_label_1
_geom_bond_atom_site_label_2
_geom_bond_distance
_geom_bond_site_symmetry_2
_geom_bond_publ_flag
S01 O004 1.4352(18) . ?
S01 O005 1.4282(17) . ?
S01 N007 1.6421(17) . ?
S01 C00F 1.759(2) . ?
S02 C00I 1.750(2) . ?
S02 C00J 1.826(2) . ?
Cl03 C010 1.739(3) . ?
O006 C00O 1.219(3) . ?
N007 C00B 1.282(3) . ?
O009 C00S 1.204(3) . ?
N00A C00M 1.403(3) . ?
N00A C00O 1.349(3) . ?
N00A C01A 1.456(3) . ?
C00B C00H 1.457(3) . ?
C00B C00J 1.541(3) . ?
C00C C00D 1.520(3) . ?
C00C C00R 1.387(3) . ?
C00C C00W 1.386(3) . ?
C00D C00J 1.567(3) . ?
C00D C00K 1.505(3) . ?
C00E C00G 1.517(3) . ?
C00E C00J 1.581(3) . ?
C00E C00L 1.517(3) . ?
C00E C00O 1.560(3) . ?
C00F C00U 1.376(3) . ?
C00F C00X 1.392(3) . ?
C00G C00M 1.396(3) . ?
C00G C00P 1.380(3) . ?
C00H C00I 1.401(3) . ?
C00H C00N 1.405(3) . ?
C00I C00Q 1.386(3) . ?
C00K C00L 1.319(3) . ?
C00L C00S 1.481(3) . ?
C00M C00Z 1.378(3) . ?
C00N C00Y 1.375(3) . ?
C00P C010 1.396(3) . ?
C00Q C00V 1.384(3) . ?
C00R C013 1.386(3) . ?
C00S O1 1.343(3) . ?
C00T C011 1.382(4) . ?
C00T C012 1.390(4) . ?
C00T C018 1.505(3) . ?
C00U C011 1.386(3) . ?
C00V C00Y 1.386(4) . ?
C00W C014 1.393(4) . ?
C00X C012 1.380(4) . ?
C00Z C016 1.381(4) . ?
C010 C016 1.381(4) . ?
C013 C015 1.373(4) . ?
C014 C015 1.377(4) . ?
O1 C2 1.485(3) . ?
C2 C3 1.469(4) . ?
